data_4071511
loop_
_publ_author_name
'Vicente, Jos\'e'
'Chicote, Mar\'ia Teresa'
'Mart\'inez-Mart\'inez, Antonio Jes\'us'
'Jones, Peter G.'
'Bautista, Delia'

_publ_section_title
;
 New Palladacycles Containing Terdentate [C,N,O]n&#x2212;(n= 0, 1, 2) or
 Tetradentate [N,C,O,N&#x2032;]n&#x2212;(n= 1, 2) Ligands. The First
 1,2-Dihydroquinazoline-4-yl Complexes
;
_journal_issue 13
_journal_name_full Organometallics
_journal_page_first 3254
_journal_paper_doi 10.1021/om800205g
_journal_volume 27
_journal_year 2008
_chemical_formula_sum 'C31 H41 I N3 O1.5 Pd'
_chemical_formula_weight 712.97
_chemical_name_systematic
;

 ?

;
_space_group_IT_number 15
_symmetry_cell_setting monoclinic
_symmetry_space_group_name_Hall '-C 2yc'
_symmetry_space_group_name_H-M 'C 1 2/c 1'
_atom_sites_solution_hydrogens geom
_atom_sites_solution_primary direct
_atom_sites_solution_secondary difmap
_audit_creation_method SHELXL-97
_cell_angle_alpha 90.00
_cell_angle_beta 91.275(4)
_cell_angle_gamma 90.00
_cell_formula_units_Z 8
_cell_length_a 28.5877(18)
_cell_length_b 10.1558(6)
_cell_length_c 21.7712(14)
_cell_measurement_reflns_used 8980
_cell_measurement_temperature 133(2)
_cell_measurement_theta_max 29.25
_cell_measurement_theta_min 2.32
_cell_volume 6319.3(7)
_computing_cell_refinement 'Bruker SAINT'
_computing_data_collection 'Bruker SMART'
_computing_data_reduction 'Bruker SAINT'
_computing_molecular_graphics 'Siemens XP'
_computing_publication_material SHELXL-97
_computing_structure_refinement 'SHELXL-97 (Sheldrick, 1997)'
_computing_structure_solution 'SHELXS-97 (Sheldrick, 1990)'
_diffrn_ambient_temperature 133(2)
_diffrn_detector_area_resol_mean 8.192
_diffrn_measured_fraction_theta_full 0.999
_diffrn_measured_fraction_theta_max 0.998
_diffrn_measurement_device_type 'Bruker SMART 1000 CCD'
_diffrn_measurement_method '\w- & \f-scan'
_diffrn_radiation_monochromator graphite
_diffrn_radiation_source 'fine-focus sealed tube'
_diffrn_radiation_type MoK\a
_diffrn_radiation_wavelength 0.71073
_diffrn_reflns_av_R_equivalents 0.0457
_diffrn_reflns_av_sigmaI/netI 0.0318
_diffrn_reflns_limit_h_max 38
_diffrn_reflns_limit_h_min -38
_diffrn_reflns_limit_k_max 13
_diffrn_reflns_limit_k_min -13
_diffrn_reflns_limit_l_max 29
_diffrn_reflns_limit_l_min -29
_diffrn_reflns_number 60040
_diffrn_reflns_theta_full 28.50
_diffrn_reflns_theta_max 28.70
_diffrn_reflns_theta_min 1.87
_exptl_absorpt_coefficient_mu 1.593
_exptl_absorpt_correction_T_max 0.897
_exptl_absorpt_correction_T_min 0.7598
_exptl_absorpt_correction_type multi-scan
_exptl_absorpt_process_details SADABS
_exptl_crystal_colour yellow
_exptl_crystal_density_diffrn 1.499
_exptl_crystal_density_method 'not measured'
_exptl_crystal_description prism
_exptl_crystal_F_000 2872
_exptl_crystal_size_max 0.14
_exptl_crystal_size_mid 0.07
_exptl_crystal_size_min 0.07
_refine_diff_density_max 0.809
_refine_diff_density_min -0.345
_refine_diff_density_rms 0.096
_refine_ls_extinction_method none
_refine_ls_goodness_of_fit_ref 1.018
_refine_ls_hydrogen_treatment 'NH free, rigid methyls, others riding'
_refine_ls_matrix_type full
_refine_ls_number_parameters 328
_refine_ls_number_reflns 8157
_refine_ls_number_restraints 60
_refine_ls_restrained_S_all 1.014
_refine_ls_R_factor_all 0.0433
_refine_ls_R_factor_gt 0.0298
_refine_ls_shift/su_max 0.023
_refine_ls_shift/su_mean 0.000
_refine_ls_structure_factor_coef Fsqd
_refine_ls_weighting_details 'calc w=1/[\s^2^(Fo^2^)+(0.0418P)^2^] where P=(Fo^2^+2Fc^2^)/3'
_refine_ls_weighting_scheme calc
_refine_ls_wR_factor_gt 0.0670
_refine_ls_wR_factor_ref 0.0706
_reflns_number_gt 6562
_reflns_number_total 8157
_reflns_threshold_expression >2sigma(I)
_cod_data_source_file om800205g-file002.cif
_cod_data_source_block meitel
_cod_original_sg_symbol_H-M 'C 2/c'
_cod_original_formula_sum 'C31 H41 I N3 O1.50 Pd'
_cod_database_code 4071511

loop_
_symmetry_equiv_pos_as_xyz
'x, y, z'
'-x, y, -z+1/2'
'x+1/2, y+1/2, z'
'-x+1/2, y+1/2, -z+1/2'
'-x, -y, -z'
'x, -y, z-1/2'
'-x+1/2, -y+1/2, -z'
'x+1/2, -y+1/2, z-1/2'

loop_
_atom_site_label
_atom_site_type_symbol
_atom_site_fract_x
_atom_site_fract_y
_atom_site_fract_z
_atom_site_U_iso_or_equiv
_atom_site_adp_type
_atom_site_occupancy
_atom_site_symmetry_multiplicity
_atom_site_calc_flag
_atom_site_refinement_flags
Pd Pd 0.320790(6) -0.019769(17) 0.526621(8) 0.01750(5) Uani 1 1 d .
I I 0.391363(5) -0.104732(16) 0.590170(7) 0.02578(5) Uani 1 1 d .
O O 0.39433(6) 0.27400(17) 0.39749(8) 0.0275(4) Uani 1 1 d .
N1 N 0.39923(7) 0.0176(2) 0.42280(10) 0.0222(4) Uani 1 1 d .
H1 H 0.3847(10) 0.085(3) 0.4175(13) 0.027(8) Uiso 1 1 d .
C1 C 0.44586(8) 0.0349(3) 0.42128(11) 0.0252(5) Uani 1 1 d U
C2 C 0.46492(8) 0.1572(3) 0.41134(12) 0.0289(6) Uani 1 1 d U
H2 H 0.4979 0.1662 0.4148 0.035 Uiso 1 1 calc R
C3 C 0.43820(9) 0.2701(3) 0.39624(12) 0.0289(5) Uani 1 1 d U
C4 C 0.47684(9) -0.0826(3) 0.43114(14) 0.0367(7) Uani 1 1 d U
H4A H 0.4788 -0.1323 0.3927 0.044 Uiso 1 1 calc R
H4B H 0.4637 -0.1391 0.4630 0.044 Uiso 1 1 calc R
H4C H 0.5082 -0.0534 0.4442 0.044 Uiso 1 1 calc R
C5 C 0.46389(11) 0.3927(3) 0.37566(18) 0.0507(9) Uani 1 1 d U
H5A H 0.4562 0.4102 0.3323 0.076 Uiso 1 1 calc R
H5B H 0.4977 0.3791 0.3807 0.076 Uiso 1 1 calc R
H5C H 0.4544 0.4679 0.4006 0.076 Uiso 1 1 calc R
C11 C 0.34037(8) -0.1379(2) 0.45875(11) 0.0209(5) Uani 1 1 d U
C12 C 0.37465(8) -0.1042(2) 0.41696(11) 0.0215(5) Uani 1 1 d U
C13 C 0.38385(9) -0.1852(3) 0.36671(12) 0.0292(6) Uani 1 1 d U
H13 H 0.4065 -0.1588 0.3379 0.035 Uiso 1 1 calc R
C14 C 0.36062(10) -0.3021(3) 0.35842(12) 0.0321(6) Uani 1 1 d U
H14 H 0.3674 -0.3572 0.3245 0.039 Uiso 1 1 calc R
C15 C 0.32705(10) -0.3392(2) 0.40013(12) 0.0299(6) Uani 1 1 d U
H15 H 0.3109 -0.4203 0.3951 0.036 Uiso 1 1 calc R
C16 C 0.31726(9) -0.2574(2) 0.44899(11) 0.0259(5) Uani 1 1 d U
H16 H 0.2939 -0.2835 0.4769 0.031 Uiso 1 1 calc R
N21 N 0.29101(6) 0.10226(18) 0.59493(9) 0.0195(4) Uani 1 1 d .
C22 C 0.24577(8) 0.1352(2) 0.58271(10) 0.0173(4) Uani 1 1 d U
C23 C 0.21844(8) 0.1951(2) 0.62646(10) 0.0200(5) Uani 1 1 d U
H23 H 0.1868 0.2161 0.6167 0.024 Uiso 1 1 calc R
C24 C 0.23693(8) 0.2253(2) 0.68505(10) 0.0192(4) Uani 1 1 d U
C25 C 0.28410(8) 0.1965(2) 0.69507(10) 0.0219(5) Uani 1 1 d U
H25 H 0.2989 0.2194 0.7331 0.026 Uiso 1 1 calc R
C26 C 0.30951(8) 0.1349(2) 0.65004(11) 0.0222(5) Uani 1 1 d U
H26 H 0.3415 0.1148 0.6585 0.027 Uiso 1 1 calc R
C27 C 0.20504(8) 0.2795(2) 0.73447(10) 0.0242(5) Uani 1 1 d U
C28 C 0.16664(10) 0.1761(3) 0.74585(12) 0.0348(6) Uani 1 1 d U
H28A H 0.1489 0.1599 0.7075 0.042 Uiso 1 1 calc R
H28B H 0.1454 0.2089 0.7771 0.042 Uiso 1 1 calc R
H28C H 0.1812 0.0939 0.7601 0.042 Uiso 1 1 calc R
C29 C 0.23167(10) 0.3052(3) 0.79507(11) 0.0331(6) Uani 1 1 d U
H29A H 0.2460 0.2231 0.8098 0.040 Uiso 1 1 calc R
H29B H 0.2099 0.3379 0.8257 0.040 Uiso 1 1 calc R
H29C H 0.2561 0.3710 0.7885 0.040 Uiso 1 1 calc R
C30 C 0.18214(10) 0.4080(3) 0.71222(12) 0.0318(6) Uani 1 1 d U
H30A H 0.2064 0.4747 0.7061 0.038 Uiso 1 1 calc R
H30B H 0.1602 0.4392 0.7430 0.038 Uiso 1 1 calc R
H30C H 0.1652 0.3922 0.6733 0.038 Uiso 1 1 calc R
N31 N 0.25793(7) 0.03415(18) 0.48436(8) 0.0190(4) Uani 1 1 d .
C32 C 0.22715(8) 0.0961(2) 0.52117(10) 0.0175(4) Uani 1 1 d U
C33 C 0.18111(8) 0.1148(2) 0.50320(11) 0.0197(5) Uani 1 1 d U
H33 H 0.1606 0.1603 0.5296 0.024 Uiso 1 1 calc R
C34 C 0.16398(8) 0.0677(2) 0.44654(11) 0.0208(5) Uani 1 1 d U
C35 C 0.19679(8) 0.0097(2) 0.40859(11) 0.0238(5) Uani 1 1 d U
H35 H 0.1876 -0.0200 0.3687 0.029 Uiso 1 1 calc R
C36 C 0.24241(8) -0.0047(2) 0.42871(11) 0.0230(5) Uani 1 1 d U
H36 H 0.2640 -0.0441 0.4018 0.028 Uiso 1 1 calc R
C37 C 0.11168(8) 0.0739(3) 0.43090(11) 0.0246(5) Uani 1 1 d U
C38 C 0.09305(9) 0.2145(3) 0.43804(12) 0.0292(5) Uani 1 1 d U
H38A H 0.1009 0.2470 0.4794 0.035 Uiso 1 1 calc R
H38B H 0.0590 0.2147 0.4318 0.035 Uiso 1 1 calc R
H38C H 0.1073 0.2719 0.4075 0.035 Uiso 1 1 calc R
C39 C 0.10080(9) 0.0258(3) 0.36548(12) 0.0354(6) Uani 1 1 d U
H39A H 0.1174 0.0810 0.3361 0.043 Uiso 1 1 calc R
H39B H 0.0670 0.0314 0.3571 0.043 Uiso 1 1 calc R
H39C H 0.1110 -0.0658 0.3614 0.043 Uiso 1 1 calc R
C40 C 0.08677(9) -0.0181(3) 0.47693(13) 0.0322(6) Uani 1 1 d U
H40A H 0.0976 -0.1088 0.4712 0.039 Uiso 1 1 calc R
H40B H 0.0529 -0.0139 0.4695 0.039 Uiso 1 1 calc R
H40C H 0.0942 0.0103 0.5190 0.039 Uiso 1 1 calc R

loop_
_atom_site_aniso_label
_atom_site_aniso_U_11
_atom_site_aniso_U_22
_atom_site_aniso_U_33
_atom_site_aniso_U_23
_atom_site_aniso_U_13
_atom_site_aniso_U_12
Pd 0.01542(9) 0.01877(9) 0.01829(9) 0.00126(7) -0.00003(6) 0.00089(7)
I 0.02055(8) 0.02855(9) 0.02804(9) 0.00082(6) -0.00433(6) 0.00547(6)
O 0.0201(8) 0.0270(9) 0.0354(10) -0.0025(8) 0.0008(7) 0.0005(7)
N1 0.0192(10) 0.0206(10) 0.0269(11) 0.0000(9) 0.0027(8) 0.0005(9)
C1 0.0193(11) 0.0331(14) 0.0231(12) -0.0028(10) -0.0012(9) 0.0019(10)
C2 0.0160(11) 0.0344(14) 0.0363(14) 0.0000(12) 0.0004(10) -0.0038(11)
C3 0.0252(12) 0.0301(13) 0.0316(13) -0.0024(11) 0.0017(10) -0.0060(11)
C4 0.0223(13) 0.0384(16) 0.0489(17) -0.0002(13) -0.0062(12) 0.0057(12)
C5 0.0386(17) 0.0336(16) 0.080(3) 0.0074(16) 0.0161(17) -0.0094(14)
C11 0.0194(11) 0.0205(11) 0.0225(11) 0.0018(9) -0.0035(9) 0.0036(9)
C12 0.0193(11) 0.0204(11) 0.0248(12) -0.0003(9) -0.0027(9) 0.0005(9)
C13 0.0291(13) 0.0323(14) 0.0264(12) -0.0022(11) 0.0032(10) 0.0007(11)
C14 0.0416(15) 0.0288(14) 0.0257(12) -0.0066(11) -0.0047(11) 0.0053(12)
C15 0.0391(14) 0.0187(12) 0.0315(13) 0.0005(10) -0.0095(11) -0.0036(11)
C16 0.0268(12) 0.0236(12) 0.0271(12) 0.0050(10) -0.0023(10) -0.0014(10)
N21 0.0173(9) 0.0209(10) 0.0202(9) 0.0017(8) -0.0030(7) -0.0001(8)
C22 0.0201(11) 0.0143(10) 0.0174(10) 0.0025(8) -0.0022(8) -0.0016(9)
C23 0.0179(10) 0.0201(11) 0.0218(11) 0.0009(9) -0.0008(9) 0.0002(9)
C24 0.0240(11) 0.0169(11) 0.0167(10) 0.0005(9) 0.0000(9) -0.0006(9)
C25 0.0234(11) 0.0238(12) 0.0183(11) 0.0007(9) -0.0052(9) -0.0025(10)
C26 0.0190(11) 0.0256(12) 0.0220(11) 0.0021(10) -0.0037(9) -0.0003(10)
C27 0.0278(12) 0.0265(12) 0.0182(11) -0.0015(10) -0.0013(9) 0.0034(10)
C28 0.0342(14) 0.0440(17) 0.0263(13) -0.0012(12) 0.0081(11) -0.0049(13)
C29 0.0366(14) 0.0431(16) 0.0194(12) -0.0056(11) -0.0036(10) 0.0059(13)
C30 0.0402(15) 0.0315(14) 0.0237(13) -0.0052(11) -0.0013(11) 0.0116(12)
N31 0.0201(9) 0.0185(10) 0.0183(9) 0.0019(8) -0.0005(7) 0.0018(8)
C32 0.0202(11) 0.0149(10) 0.0174(10) 0.0020(8) -0.0003(8) -0.0003(9)
C33 0.0207(11) 0.0183(11) 0.0200(11) -0.0012(9) -0.0015(9) 0.0031(9)
C34 0.0224(11) 0.0168(11) 0.0228(11) 0.0010(9) -0.0046(9) 0.0000(9)
C35 0.0263(12) 0.0268(13) 0.0179(11) -0.0033(9) -0.0059(9) 0.0036(10)
C36 0.0249(12) 0.0260(13) 0.0181(11) -0.0004(9) -0.0001(9) 0.0028(10)
C37 0.0217(12) 0.0269(13) 0.0250(12) -0.0039(10) -0.0073(9) 0.0041(10)
C38 0.0246(12) 0.0308(14) 0.0320(13) 0.0000(11) -0.0060(10) 0.0040(11)
C39 0.0273(13) 0.0462(17) 0.0322(14) -0.0092(13) -0.0120(11) 0.0044(13)
C40 0.0278(13) 0.0263(13) 0.0425(15) 0.0003(12) -0.0037(12) -0.0023(11)

loop_
_atom_type_symbol
_atom_type_description
_atom_type_scat_dispersion_real
_atom_type_scat_dispersion_imag
_atom_type_scat_source
C C 0.0033 0.0016 'International Tables Vol C Tables 4.2.6.8 and 6.1.1.4'
H H 0.0000 0.0000 'International Tables Vol C Tables 4.2.6.8 and 6.1.1.4'
N N 0.0061 0.0033 'International Tables Vol C Tables 4.2.6.8 and 6.1.1.4'
O O 0.0106 0.0060 'International Tables Vol C Tables 4.2.6.8 and 6.1.1.4'
Pd Pd -0.9988 1.0072 'International Tables Vol C Tables 4.2.6.8 and 6.1.1.4'
I I -0.4742 1.8119 'International Tables Vol C Tables 4.2.6.8 and 6.1.1.4'

loop_
_geom_angle_atom_site_label_1
_geom_angle_atom_site_label_2
_geom_angle_atom_site_label_3
_geom_angle
C11 Pd N31 94.87(8)
C11 Pd N21 172.71(8)
N31 Pd N21 78.47(7)
C11 Pd I 88.11(7)
N31 Pd I 171.67(5)
N21 Pd I 98.09(5)
C1 N1 C12 126.6(2)
N1 C1 C2 121.2(2)
N1 C1 C4 118.4(2)
C2 C1 C4 120.4(2)
C1 C2 C3 123.8(2)
O C3 C2 123.7(2)
O C3 C5 118.1(2)
C2 C3 C5 118.2(2)
C12 C11 C16 116.8(2)
C12 C11 Pd 123.29(17)
C16 C11 Pd 119.77(17)
C11 C12 C13 120.9(2)
C11 C12 N1 120.4(2)
C13 C12 N1 118.6(2)
C14 C13 C12 120.9(2)
C13 C14 C15 119.3(2)
C16 C15 C14 119.7(2)
C15 C16 C11 122.4(2)
C26 N21 C22 118.00(19)
C26 N21 Pd 127.80(16)
C22 N21 Pd 113.64(14)
N21 C22 C23 121.5(2)
N21 C22 C32 115.60(19)
C23 C22 C32 122.8(2)
C22 C23 C24 120.9(2)
C25 C24 C23 116.1(2)
C25 C24 C27 123.8(2)
C23 C24 C27 120.0(2)
C26 C25 C24 120.4(2)
N21 C26 C25 122.9(2)
C24 C27 C29 112.0(2)
C24 C27 C30 109.97(19)
C29 C27 C30 109.2(2)
C24 C27 C28 107.8(2)
C29 C27 C28 108.6(2)
C30 C27 C28 109.2(2)
C36 N31 C32 117.64(19)
C36 N31 Pd 126.12(15)
C32 N31 Pd 115.28(15)
N31 C32 C33 121.6(2)
N31 C32 C22 115.62(19)
C33 C32 C22 122.7(2)
C32 C33 C34 121.0(2)
C35 C34 C33 116.1(2)
C35 C34 C37 123.6(2)
C33 C34 C37 120.2(2)
C36 C35 C34 120.1(2)
N31 C36 C35 123.3(2)
C39 C37 C34 111.8(2)
C39 C37 C38 109.1(2)
C34 C37 C38 110.9(2)
C39 C37 C40 108.7(2)
C34 C37 C40 106.9(2)
C38 C37 C40 109.2(2)

loop_
_geom_bond_atom_site_label_1
_geom_bond_atom_site_label_2
_geom_bond_distance
Pd C11 1.993(2)
Pd N31 2.0741(19)
Pd N21 2.1281(19)
Pd I 2.5700(3)
O C3 1.256(3)
N1 C1 1.346(3)
N1 C12 1.427(3)
C1 C2 1.376(4)
C1 C4 1.499(4)
C2 C3 1.413(4)
C3 C5 1.518(4)
C11 C12 1.395(3)
C11 C16 1.396(3)
C12 C13 1.398(3)
C13 C14 1.371(4)
C14 C15 1.388(4)
C15 C16 1.383(4)
N21 C26 1.342(3)
N21 C22 1.357(3)
C22 C23 1.386(3)
C22 C32 1.485(3)
C23 C24 1.404(3)
C24 C25 1.392(3)
C24 C27 1.529(3)
C25 C26 1.383(3)
C27 C29 1.531(3)
C27 C30 1.533(3)
C27 C28 1.543(4)
N31 C36 1.340(3)
N31 C32 1.358(3)
C32 C33 1.378(3)
C33 C34 1.401(3)
C34 C35 1.394(3)
C34 C37 1.528(3)
C35 C36 1.374(3)
C37 C39 1.531(3)
C37 C38 1.533(3)
C37 C40 1.555(4)

loop_
_geom_hbond_atom_site_label_D
_geom_hbond_atom_site_label_H
_geom_hbond_atom_site_label_A
_geom_hbond_distance_DH
_geom_hbond_distance_HA
_geom_hbond_distance_DA
_geom_hbond_angle_DHA
_geom_hbond_site_symmetry_A
N1 H1 O 0.80(3) 1.99(3) 2.665(3) 141(3) .
C23 H23 O 0.95 2.33 3.269(3) 168.1 7_556
C33 H33 O 0.95 2.35 3.288(3) 167.3 7_556
C2 H2 I 0.95 3.23 4.144(2) 162.1 5_656
C40 H40A I 0.98 3.22 4.151(3) 159.4 7_546
